data_4062877
_journal_name_full Organometallics
_journal_paper_doi 10.1021/om0497285
_journal_year 2004
_chemical_formula_sum 'C28 H51 B Fe P2 Pd'
_chemical_formula_weight 622.69
_space_group_IT_number 14
_symmetry_cell_setting monoclinic
_symmetry_space_group_name_Hall '-P 2ybc'
_symmetry_space_group_name_H-M 'P 1 21/c 1'
_cell_angle_alpha 90.00
_cell_angle_beta 109.312(2)
_cell_angle_gamma 90.00
_cell_formula_units_Z 4
_cell_length_a 10.9768(11)
_cell_length_b 18.6337(19)
_cell_length_c 15.6324(16)
_cell_measurement_temperature 295(2)
_cell_volume 3017.5(5)
_diffrn_ambient_temperature 295(2)
_exptl_crystal_density_diffrn 1.371
_cod_depositor_comments
;
The following automatic conversions were performed:
'_symmetry_cell_setting' value 'Monoclinic' changed to 'monoclinic'
according to '/home/saulius/struct/CIF-dictionaries/cif_core.dic'
dictionary named 'cif_core.dic' version 2.4.1 from 2010-06-29.

Automatic conversion script
Id: cif_fix_enum 1527 2010-12-29 10:47:43Z saulius 
;
_cod_original_sg_symbol_H-M 'P 21/c'
_cod_database_code 4062877

loop_
_symmetry_equiv_pos_as_xyz
'x, y, z'
'-x, y+1/2, -z+1/2'
'-x, -y, -z'
'x, -y-1/2, z-1/2'

loop_
_atom_site_label
_atom_site_type_symbol
_atom_site_fract_x
_atom_site_fract_y
_atom_site_fract_z
_atom_site_U_iso_or_equiv
_atom_site_adp_type
_atom_site_occupancy
_atom_site_symmetry_multiplicity
_atom_site_calc_flag
_atom_site_refinement_flags
_atom_site_disorder_assembly
_atom_site_disorder_group
Pd1 Pd 0.15362(2) 0.582657(12) 0.770747(19) 0.04099(8) Uani 1 1 d . . .
Fe1 Fe 0.38548(5) 0.73726(2) 0.86362(3) 0.04378(13) Uani 1 1 d . . .
P1 P 0.00890(8) 0.65799(5) 0.81054(7) 0.0429(2) Uani 1 1 d . . .
P2 P 0.31814(8) 0.54460(4) 0.71570(6) 0.0407(2) Uani 1 1 d . . .
C1 C 0.2400(3) 0.67608(16) 0.7715(2) 0.0386(7) Uani 1 1 d . . .
C2 C 0.3472(3) 0.68764(16) 0.7402(2) 0.0393(7) Uani 1 1 d . . .
C3 C 0.3620(3) 0.76397(17) 0.7335(2) 0.0483(8) Uani 1 1 d . . .
H3A H 0.4257 0.7881 0.7120 0.058 Uiso 1 1 calc R . .
C4 C 0.2669(3) 0.79812(18) 0.7627(2) 0.0500(9) Uani 1 1 d . . .
H4A H 0.2542 0.8500 0.7652 0.060 Uiso 1 1 calc R . .
C5 C 0.1931(3) 0.74423(17) 0.7877(2) 0.0434(8) Uani 1 1 d . . .
C6 C 0.4545(4) 0.6867(2) 0.9856(3) 0.0663(11) Uani 1 1 d . . .
H6A H 0.4265 0.6399 1.0008 0.080 Uiso 1 1 calc R . .
C7 C 0.5563(4) 0.6991(2) 0.9511(3) 0.0665(11) Uani 1 1 d . . .
H7A H 0.6104 0.6621 0.9372 0.080 Uiso 1 1 calc R . .
C8 C 0.5655(4) 0.7732(2) 0.9386(3) 0.0685(12) Uani 1 1 d . . .
H8A H 0.6274 0.7971 0.9150 0.082 Uiso 1 1 calc R . .
C9 C 0.4695(4) 0.8069(2) 0.9660(3) 0.0684(12) Uani 1 1 d . . .
H9A H 0.4533 0.8587 0.9651 0.082 Uiso 1 1 calc R . .
C10 C 0.4014(4) 0.7539(2) 0.9953(3) 0.0631(11) Uani 1 1 d . . .
H10A H 0.3299 0.7621 1.0186 0.076 Uiso 1 1 calc R . .
C11 C 0.0826(3) 0.74859(17) 0.8231(3) 0.0501(9) Uani 1 1 d . . .
H11A H 0.0199 0.7835 0.7888 0.060 Uiso 1 1 calc R . .
H11B H 0.1127 0.7629 0.8863 0.060 Uiso 1 1 calc R . .
C12 C 0.4188(3) 0.62552(17) 0.7185(2) 0.0441(8) Uani 1 1 d . . .
H12A H 0.5030 0.6204 0.7646 0.053 Uiso 1 1 calc R . .
H12B H 0.4307 0.6326 0.6603 0.053 Uiso 1 1 calc R . .
C13 C -0.1477(3) 0.6693(2) 0.7145(3) 0.0553(10) Uani 1 1 d . . .
C14 C -0.1089(4) 0.7011(3) 0.6368(3) 0.0886(16) Uani 1 1 d . . .
H14A H -0.1847 0.7085 0.5850 0.133 Uiso 1 1 calc R . .
H14B H -0.0518 0.6685 0.6212 0.133 Uiso 1 1 calc R . .
H14C H -0.0658 0.7461 0.6555 0.133 Uiso 1 1 calc R . .
C15 C -0.2437(4) 0.7203(3) 0.7351(4) 0.0925(16) Uani 1 1 d . . .
H15A H -0.3207 0.7232 0.6832 0.139 Uiso 1 1 calc R . .
H15B H -0.2057 0.7671 0.7488 0.139 Uiso 1 1 calc R . .
H15C H -0.2649 0.7026 0.7861 0.139 Uiso 1 1 calc R . .
C16 C -0.2125(4) 0.5970(2) 0.6846(3) 0.0758(13) Uani 1 1 d . . .
H16A H -0.2921 0.6041 0.6358 0.114 Uiso 1 1 calc R . .
H16B H -0.2298 0.5746 0.7346 0.114 Uiso 1 1 calc R . .
H16C H -0.1564 0.5669 0.6644 0.114 Uiso 1 1 calc R . .
C17 C -0.0159(4) 0.6408(2) 0.9214(3) 0.0601(10) Uani 1 1 d . . .
C18 C -0.1105(4) 0.5788(2) 0.9142(3) 0.0757(13) Uani 1 1 d . . .
H18A H -0.1213 0.5712 0.9721 0.114 Uiso 1 1 calc R . .
H18B H -0.0772 0.5359 0.8961 0.114 Uiso 1 1 calc R . .
H18C H -0.1925 0.5904 0.8701 0.114 Uiso 1 1 calc R . .
C19 C -0.0623(5) 0.7060(3) 0.9610(3) 0.0937(16) Uani 1 1 d . . .
H19A H -0.0727 0.6932 1.0177 0.141 Uiso 1 1 calc R . .
H19B H -0.1435 0.7221 0.9195 0.141 Uiso 1 1 calc R . .
H19C H 0.0001 0.7439 0.9708 0.141 Uiso 1 1 calc R . .
C20 C 0.1175(5) 0.6180(3) 0.9873(3) 0.0843(14) Uani 1 1 d . . .
H20A H 0.1107 0.6084 1.0459 0.126 Uiso 1 1 calc R . .
H20B H 0.1785 0.6560 0.9923 0.126 Uiso 1 1 calc R . .
H20C H 0.1460 0.5755 0.9648 0.126 Uiso 1 1 calc R . .
C21 C 0.2583(3) 0.5209(2) 0.5925(3) 0.0543(9) Uani 1 1 d . . .
C22 C 0.1834(4) 0.5873(2) 0.5439(3) 0.0689(11) Uani 1 1 d . . .
H22A H 0.1500 0.5784 0.4799 0.103 Uiso 1 1 calc R . .
H22B H 0.2402 0.6279 0.5555 0.103 Uiso 1 1 calc R . .
H22C H 0.1133 0.5969 0.5661 0.103 Uiso 1 1 calc R . .
C23 C 0.1627(4) 0.4580(2) 0.5741(3) 0.0760(13) Uani 1 1 d . . .
H23A H 0.1334 0.4469 0.5106 0.114 Uiso 1 1 calc R . .
H23B H 0.0903 0.4710 0.5923 0.114 Uiso 1 1 calc R . .
H23C H 0.2048 0.4168 0.6080 0.114 Uiso 1 1 calc R . .
C24 C 0.3665(4) 0.5037(3) 0.5537(3) 0.0809(14) Uani 1 1 d . . .
H24A H 0.3294 0.4922 0.4906 0.121 Uiso 1 1 calc R . .
H24B H 0.4157 0.4636 0.5856 0.121 Uiso 1 1 calc R . .
H24C H 0.4220 0.5447 0.5608 0.121 Uiso 1 1 calc R . .
C25 C 0.4343(4) 0.47727(18) 0.7864(3) 0.0532(9) Uani 1 1 d . . .
C26 C 0.4621(5) 0.5029(2) 0.8833(3) 0.0856(15) Uani 1 1 d . . .
H26A H 0.5218 0.4707 0.9241 0.128 Uiso 1 1 calc R . .
H26B H 0.3832 0.5042 0.8971 0.128 Uiso 1 1 calc R . .
H26C H 0.4990 0.5502 0.8898 0.128 Uiso 1 1 calc R . .
C27 C 0.5627(4) 0.4711(2) 0.7667(4) 0.0840(15) Uani 1 1 d . . .
H27A H 0.6163 0.4355 0.8058 0.126 Uiso 1 1 calc R . .
H27B H 0.6062 0.5165 0.7774 0.126 Uiso 1 1 calc R . .
H27C H 0.5453 0.4573 0.7046 0.126 Uiso 1 1 calc R . .
C28 C 0.3718(4) 0.4025(2) 0.7767(3) 0.0717(12) Uani 1 1 d . . .
H28A H 0.4330 0.3688 0.8135 0.108 Uiso 1 1 calc R . .
H28B H 0.3460 0.3877 0.7145 0.108 Uiso 1 1 calc R . .
H28C H 0.2975 0.4043 0.7961 0.108 Uiso 1 1 calc R . .
B1 B 0.0544(9) 0.4585(4) 0.7890(8) 0.103(3) Uani 1 1 d . . .
H1 H 0.045(4) 0.494(2) 0.747(3) 0.064(13) Uiso 1 1 d . . .
H2 H 0.134(5) 0.468(3) 0.856(4) 0.12(2) Uiso 1 1 d . . .
H3 H -0.024(5) 0.458(3) 0.801(3) 0.114(18) Uiso 1 1 d . . .
H4 H 0.068(6) 0.411(3) 0.768(4) 0.14(2) Uiso 1 1 d . . .

loop_
_atom_site_aniso_label
_atom_site_aniso_U_11
_atom_site_aniso_U_22
_atom_site_aniso_U_33
_atom_site_aniso_U_23
_atom_site_aniso_U_13
_atom_site_aniso_U_12
Pd1 0.04243(13) 0.03098(12) 0.05640(17) -0.00242(12) 0.02554(12) -0.00386(11)
Fe1 0.0442(3) 0.0360(2) 0.0500(3) -0.0055(2) 0.0140(2) -0.0052(2)
P1 0.0416(5) 0.0388(5) 0.0539(6) -0.0031(4) 0.0233(4) 0.0005(4)
P2 0.0400(5) 0.0357(4) 0.0506(5) -0.0067(4) 0.0207(4) -0.0027(3)
C1 0.0405(17) 0.0328(16) 0.0423(19) -0.0011(14) 0.0133(14) -0.0050(13)
C2 0.0404(17) 0.0382(16) 0.0397(19) -0.0025(14) 0.0140(14) -0.0032(14)
C3 0.049(2) 0.0430(18) 0.054(2) 0.0025(17) 0.0185(17) -0.0137(15)
C4 0.052(2) 0.0319(17) 0.062(2) 0.0054(16) 0.0137(18) -0.0047(15)
C5 0.0409(17) 0.0336(16) 0.053(2) 0.0022(15) 0.0124(16) 0.0004(13)
C6 0.078(3) 0.056(2) 0.050(2) 0.001(2) 0.002(2) -0.002(2)
C7 0.053(2) 0.071(3) 0.064(3) -0.012(2) 0.003(2) 0.009(2)
C8 0.052(2) 0.075(3) 0.070(3) -0.017(2) 0.009(2) -0.019(2)
C9 0.075(3) 0.052(2) 0.067(3) -0.021(2) 0.008(2) -0.015(2)
C10 0.072(3) 0.072(3) 0.045(2) -0.014(2) 0.019(2) -0.005(2)
C11 0.0470(19) 0.0398(18) 0.066(3) -0.0038(17) 0.0225(18) 0.0029(15)
C12 0.0384(17) 0.0450(19) 0.052(2) -0.0075(16) 0.0186(15) -0.0092(14)
C13 0.0432(19) 0.054(2) 0.067(3) 0.0019(19) 0.0155(18) 0.0007(16)
C14 0.058(3) 0.129(4) 0.075(3) 0.047(3) 0.018(2) 0.010(3)
C15 0.053(3) 0.090(4) 0.128(5) -0.005(3) 0.023(3) 0.018(2)
C16 0.063(3) 0.083(3) 0.077(3) -0.016(3) 0.018(2) -0.019(2)
C17 0.069(3) 0.063(2) 0.059(3) -0.002(2) 0.036(2) 0.000(2)
C18 0.086(3) 0.080(3) 0.078(3) 0.003(3) 0.051(3) -0.015(3)
C19 0.118(4) 0.098(4) 0.092(4) -0.033(3) 0.071(3) -0.010(3)
C20 0.094(4) 0.105(4) 0.053(3) 0.006(3) 0.022(3) -0.007(3)
C21 0.049(2) 0.061(2) 0.055(2) -0.0129(19) 0.0197(18) -0.0109(17)
C22 0.068(3) 0.081(3) 0.053(2) 0.000(2) 0.014(2) -0.009(2)
C23 0.070(3) 0.075(3) 0.078(3) -0.027(2) 0.018(2) -0.027(2)
C24 0.078(3) 0.101(4) 0.073(3) -0.032(3) 0.038(3) -0.013(3)
C25 0.055(2) 0.0388(19) 0.066(3) -0.0039(17) 0.0198(19) 0.0070(16)
C26 0.105(4) 0.067(3) 0.067(3) 0.005(2) 0.005(3) 0.019(3)
C27 0.049(2) 0.077(3) 0.125(4) 0.003(3) 0.029(3) 0.013(2)
C28 0.066(3) 0.050(2) 0.099(4) 0.000(2) 0.026(2) 0.0049(19)
B1 0.115(6) 0.053(4) 0.187(10) -0.003(5) 0.112(7) -0.001(4)

loop_
_geom_bond_atom_site_label_1
_geom_bond_atom_site_label_2
_geom_bond_distance
_geom_bond_site_symmetry_2
_geom_bond_publ_flag
Pd1 C1 1.980(3) . ?
Pd1 P2 2.3521(9) . ?
Pd1 P1 2.3526(9) . ?
Pd1 B1 2.614(7) . ?
Fe1 C3 2.027(4) . ?
Fe1 C4 2.028(3) . ?
Fe1 C9 2.031(4) . ?
Fe1 C10 2.031(4) . ?
Fe1 C6 2.036(4) . ?
Fe1 C8 2.048(4) . ?
Fe1 C7 2.049(4) . ?
Fe1 C2 2.054(3) . ?
Fe1 C5 2.056(3) . ?
Fe1 C1 2.098(3) . ?
P1 C11 1.854(3) . ?
P1 C17 1.869(4) . ?
P1 C13 1.883(4) . ?
P2 C12 1.861(3) . ?
P2 C25 1.868(4) . ?
P2 C21 1.870(4) . ?
C1 C5 1.424(4) . ?
C1 C2 1.433(4) . ?
C2 C3 1.439(4) . ?
C2 C12 1.499(4) . ?
C3 C4 1.421(5) . ?
C4 C5 1.424(4) . ?
C5 C11 1.491(5) . ?
C6 C10 1.410(6) . ?
C6 C7 1.412(6) . ?
C7 C8 1.403(6) . ?
C8 C9 1.411(6) . ?
C9 C10 1.405(6) . ?
C13 C16 1.523(5) . ?
C13 C15 1.529(5) . ?
C13 C14 1.534(5) . ?
C17 C19 1.527(6) . ?
C17 C18 1.533(5) . ?
C17 C20 1.545(6) . ?
C21 C24 1.535(5) . ?
C21 C23 1.536(5) . ?
C21 C22 1.539(5) . ?
C25 C26 1.519(6) . ?
C25 C28 1.538(5) . ?
C25 C27 1.544(5) . ?
